data_7011398
loop_
_publ_author_name
'Nayan K. Solanki'
'Eric J. L. McInnes'
'David Collison'
'Colin A. Kilner'
'John E. Davies'
'Malcolm A. Halcrow'

_publ_section_title
;
 Copper(II) complexes of 2,6-bis(3-tert-butylpyrazol-1-yl)pyridine
;
_journal_issue 8
_journal_name_full 'J. Chem. Soc., Dalton Trans.'
_journal_page_first 1625
_journal_page_last 1630
_journal_paper_doi 10.1039/b111210b
_journal_year 2002
_chemical_formula_moiety '[C23 H31 Cu N7] 2[B F4]'
_chemical_formula_sum 'C23 H31 B2 Cu F8 N7'
_chemical_formula_weight 642.71
_chemical_name_systematic
; 
[2,6-Bis(3-tert-butylpyrazol-1-yl)pyridine]-bis-acetonitrilecopper(II) 
ditetrafluoroborate 
;
_space_group_IT_number 14
_symmetry_cell_setting monoclinic
_symmetry_space_group_name_Hall '-P 2ybc'
_symmetry_space_group_name_H-M 'P 1 21/c 1'
_atom_sites_solution_hydrogens geom
_atom_sites_solution_primary direct
_atom_sites_solution_secondary difmap
_audit_creation_method SHELXL-97
_cell_angle_alpha 90.00
_cell_angle_beta 110.09(2)
_cell_angle_gamma 90.00
_cell_formula_units_Z 4
_cell_length_a 9.794(3)
_cell_length_b 22.584(8)
_cell_length_c 13.690(5)
_cell_measurement_reflns_used 25
_cell_measurement_temperature 150(2)
_cell_volume 2843.8(17)
_computing_cell_refinement 'Rigaku control software'
_computing_data_collection 'Rigaku control software'
_computing_data_reduction 'TEXSAN (Molecular Structure Corporation, 1995)'
_computing_molecular_graphics 'Siemens SHELXTL (Sheldrick, 1987)'
_computing_publication_material 'Siemens SHELXTL (Sheldrick, 1987)'
_computing_structure_refinement 'SHELXL-97 (Sheldrick, 1997)'
_computing_structure_solution 'SHELXS-86 (Sheldrick, 1990)'
_diffrn_ambient_temperature 150(2)
_diffrn_measured_fraction_theta_full 0.999
_diffrn_measured_fraction_theta_max 0.999
_diffrn_measurement_device_type 'Rigaku AFC7-R'
_diffrn_measurement_method 'omega/2theta scans'
_diffrn_radiation_monochromator graphite
_diffrn_radiation_source 'fine-focus sealed tube'
_diffrn_radiation_type MoK\a
_diffrn_radiation_wavelength 0.71069
_diffrn_reflns_av_R_equivalents 0.0424
_diffrn_reflns_av_sigmaI/netI 0.0970
_diffrn_reflns_limit_h_max 11
_diffrn_reflns_limit_h_min -9
_diffrn_reflns_limit_k_max 26
_diffrn_reflns_limit_k_min 0
_diffrn_reflns_limit_l_max 15
_diffrn_reflns_limit_l_min -16
_diffrn_reflns_number 6971
_diffrn_reflns_theta_full 25.00
_diffrn_reflns_theta_max 24.99
_diffrn_reflns_theta_min 2.86
_diffrn_standards_decay_% 3%
_diffrn_standards_interval_count 200
_diffrn_standards_number 3
_exptl_absorpt_coefficient_mu 0.848
_exptl_absorpt_correction_T_max 1.000
_exptl_absorpt_correction_T_min 0.958
_exptl_absorpt_correction_type 'semi-empirical (psi-scans)'
_exptl_crystal_colour mauve
_exptl_crystal_density_diffrn 1.501
_exptl_crystal_density_method 'not measured'
_exptl_crystal_description block
_exptl_crystal_F_000 1316
_exptl_crystal_size_max 0.30
_exptl_crystal_size_mid 0.20
_exptl_crystal_size_min 0.20
_refine_diff_density_max 0.451
_refine_diff_density_min -0.601
_refine_diff_density_rms 0.078
_refine_ls_extinction_method none
_refine_ls_goodness_of_fit_ref 1.012
_refine_ls_hydrogen_treatment constr
_refine_ls_matrix_type full
_refine_ls_number_parameters 399
_refine_ls_number_reflns 5007
_refine_ls_number_restraints 20
_refine_ls_restrained_S_all 1.011
_refine_ls_R_factor_all 0.1146
_refine_ls_R_factor_gt 0.0567
_refine_ls_shift/su_max 0.000
_refine_ls_shift/su_mean 0.000
_refine_ls_structure_factor_coef Fsqd
_refine_ls_weighting_details 'calc w=1/[\s^2^(Fo^2^)+(0.0487P)^2^+2.8040P] where P=(Fo^2^+2Fc^2^)/3'
_refine_ls_weighting_scheme calc
_refine_ls_wR_factor_gt 0.1150
_refine_ls_wR_factor_ref 0.1380
_reflns_number_gt 3133
_reflns_number_total 5007
_reflns_threshold_expression >2sigma(I)
_cod_data_source_file b111210b.txt
_cod_data_source_block nks91
_cod_depositor_comments
;
The following automatic conversions were performed:
'_symmetry_cell_setting' value 'Monoclinic' changed to 'monoclinic'
according to '/home/saulius/struct/CIF-dictionaries/cif_core.dic'
dictionary named 'cif_core.dic' version 2.4.1 from 2010-06-29.

Automatic conversion script
Id: cif_fix_enum 1527 2010-12-29 10:47:43Z saulius 
;
_cod_original_cell_volume 2843.7(16)
_cod_original_sg_symbol_H-M 'P 21/c'
_cod_database_code 7011398

loop_
_symmetry_equiv_pos_as_xyz
'x, y, z'
'-x, y+1/2, -z+1/2'
'-x, -y, -z'
'x, -y-1/2, z-1/2'

loop_
_atom_site_label
_atom_site_type_symbol
_atom_site_fract_x
_atom_site_fract_y
_atom_site_fract_z
_atom_site_U_iso_or_equiv
_atom_site_adp_type
_atom_site_occupancy
_atom_site_symmetry_multiplicity
_atom_site_calc_flag
_atom_site_refinement_flags
_atom_site_disorder_assembly
_atom_site_disorder_group
Cu1 Cu 0.71091(6) -0.37701(3) 0.79617(4) 0.02829(18) Uani 1 1 d . . .
N2 N 0.7209(4) -0.44460(16) 0.8849(3) 0.0275(9) Uani 1 1 d . . .
C3 C 0.6635(5) -0.4408(2) 0.9595(4) 0.0335(12) Uani 1 1 d . . .
C4 C 0.6852(6) -0.4837(2) 1.0343(4) 0.0425(14) Uani 1 1 d . . .
H4 H 0.6454 -0.4802 1.0867 0.051 Uiso 1 1 calc R . .
C5 C 0.7685(6) -0.5321(2) 1.0288(4) 0.0431(14) Uani 1 1 d . . .
H5 H 0.7847 -0.5620 1.0783 0.052 Uiso 1 1 calc R A .
C6 C 0.8272(5) -0.5370(2) 0.9523(4) 0.0375(13) Uani 1 1 d . . .
H6 H 0.8825 -0.5698 0.9480 0.045 Uiso 1 1 calc R . .
C7 C 0.8011(5) -0.4914(2) 0.8816(4) 0.0322(12) Uani 1 1 d . . .
N8 N 0.5856(4) -0.38891(17) 0.9550(3) 0.0334(10) Uani 1 1 d . A .
N9 N 0.5749(4) -0.34892(17) 0.8772(3) 0.0279(9) Uani 1 1 d . A .
C10 C 0.4857(5) -0.3068(2) 0.8896(4) 0.0335(12) Uani 1 1 d . . .
C11 C 0.4397(6) -0.3212(2) 0.9729(4) 0.0430(13) Uani 1 1 d . . .
H11 H 0.3761 -0.2996 0.9962 0.052 Uiso 1 1 calc R . .
C12 C 0.5060(6) -0.3727(3) 1.0128(4) 0.0438(13) Uani 1 1 d . . .
H12 H 0.4977 -0.3931 1.0696 0.053 Uiso 1 1 calc R A .
C13 C 0.4448(5) -0.2511(2) 0.8250(4) 0.0321(12) Uani 1 1 d . . .
C14 C 0.4177(5) -0.2620(2) 0.7107(4) 0.0394(13) Uani 1 1 d . . .
H14A H 0.3837 -0.2261 0.6723 0.059 Uiso 1 1 calc R A .
H14B H 0.3458 -0.2924 0.6855 0.059 Uiso 1 1 calc R . .
H14C H 0.5066 -0.2742 0.7018 0.059 Uiso 1 1 calc R . .
C15 C 0.5664(6) -0.2057(2) 0.8715(5) 0.0447(14) Uani 1 1 d . . .
H15A H 0.5448 -0.1702 0.8306 0.067 Uiso 1 1 calc R A .
H15B H 0.6570 -0.2218 0.8714 0.067 Uiso 1 1 calc R . .
H15C H 0.5733 -0.1968 0.9416 0.067 Uiso 1 1 calc R . .
C16 C 0.3054(5) -0.2249(2) 0.8359(4) 0.0417(13) Uani 1 1 d . . .
H16A H 0.2278 -0.2531 0.8115 0.062 Uiso 1 1 calc R A .
H16B H 0.2794 -0.1893 0.7953 0.062 Uiso 1 1 calc R . .
H16C H 0.3223 -0.2159 0.9076 0.062 Uiso 1 1 calc R . .
N17 N 0.8624(4) -0.48770(17) 0.8040(3) 0.0321(10) Uani 1 1 d . A .
N18 N 0.8579(4) -0.43430(16) 0.7548(3) 0.0281(9) Uani 1 1 d . A .
C19 C 0.9371(5) -0.4422(2) 0.6947(3) 0.0303(11) Uani 1 1 d . . .
C20 C 0.9915(5) -0.5005(2) 0.7060(4) 0.0364(12) Uani 1 1 d . . .
H20 H 1.0500 -0.5173 0.6723 0.044 Uiso 1 1 calc R . .
C21 C 0.9418(5) -0.5270(2) 0.7751(4) 0.0395(13) Uani 1 1 d . . .
H21 H 0.9599 -0.5659 0.7984 0.047 Uiso 1 1 calc R A .
C22 C 0.9708(5) -0.3930(2) 0.6321(4) 0.0338(12) Uani 1 1 d . . .
C23 C 0.8311(5) -0.3632(2) 0.5629(4) 0.0405(13) Uani 1 1 d . . .
H23A H 0.7722 -0.3915 0.5142 0.061 Uiso 1 1 calc R A .
H23B H 0.8549 -0.3311 0.5257 0.061 Uiso 1 1 calc R . .
H23C H 0.7784 -0.3482 0.6052 0.061 Uiso 1 1 calc R . .
C24 C 1.0711(5) -0.3488(2) 0.7072(4) 0.0390(13) Uani 1 1 d . . .
H24A H 1.1623 -0.3676 0.7440 0.059 Uiso 1 1 calc R A .
H24B H 1.0269 -0.3356 0.7559 0.059 Uiso 1 1 calc R . .
H24C H 1.0872 -0.3155 0.6689 0.059 Uiso 1 1 calc R . .
C25 C 1.0487(7) -0.4176(3) 0.5617(5) 0.0554(16) Uani 1 1 d . . .
H25A H 0.9854 -0.4444 0.5122 0.083 Uiso 1 1 calc R A .
H25B H 1.1348 -0.4383 0.6031 0.083 Uiso 1 1 calc R . .
H25C H 1.0750 -0.3856 0.5255 0.083 Uiso 1 1 calc R . .
N26 N 0.7732(4) -0.29936(17) 0.7659(3) 0.0319(10) Uani 1 1 d . . .
C27 C 0.8233(5) -0.2543(2) 0.7674(4) 0.0352(12) Uani 1 1 d . . .
C28 C 0.8904(7) -0.1961(2) 0.7721(6) 0.0631(19) Uani 1 1 d . . .
H28A H 0.8232 -0.1660 0.7758 0.095 Uiso 1 1 calc R . .
H28B H 0.9156 -0.1901 0.7109 0.095 Uiso 1 1 calc R . .
H28C H 0.9766 -0.1939 0.8327 0.095 Uiso 1 1 calc R . .
N29 N 0.5424(4) -0.39555(18) 0.6466(3) 0.0342(10) Uani 1 1 d . . .
C30 C 0.4653(5) -0.4109(2) 0.5689(4) 0.0321(11) Uani 1 1 d . . .
C31 C 0.3664(5) -0.4300(2) 0.4689(4) 0.0419(13) Uani 1 1 d . . .
H31A H 0.3265 -0.4679 0.4762 0.063 Uiso 1 1 calc R . .
H31B H 0.4178 -0.4332 0.4208 0.063 Uiso 1 1 calc R . .
H31C H 0.2891 -0.4017 0.4434 0.063 Uiso 1 1 calc R . .
B32 B 0.6058(6) -0.0363(3) 0.7820(5) 0.0352(14) Uani 1 1 d . . .
F33 F 0.6156(4) 0.01692(14) 0.7349(3) 0.0630(10) Uani 1 1 d . . .
F34 F 0.6449(5) -0.03006(16) 0.8841(3) 0.0817(13) Uani 1 1 d . . .
F35 F 0.6951(4) -0.07739(15) 0.7587(3) 0.0715(11) Uani 1 1 d . . .
F36 F 0.4692(4) -0.05702(19) 0.7411(4) 0.1057(17) Uani 1 1 d . . .
B37A B 0.9958(12) -0.3122(4) 1.0231(8) 0.048(5) Uani 0.80 1 d PD A 1
F38A F 1.0743(10) -0.3357(5) 1.1186(6) 0.075(4) Uani 0.80 1 d PD A 1
F39A F 1.0691(7) -0.2694(3) 0.9957(4) 0.099(2) Uani 0.80 1 d PD A 1
F40A F 0.8687(6) -0.2892(3) 1.0276(4) 0.0871(17) Uani 0.80 1 d PD A 1
F41A F 0.9616(6) -0.35749(18) 0.9506(4) 0.0611(15) Uani 0.80 1 d PD A 1
B37B B 1.017(2) -0.3187(10) 1.0262(17) 0.021(13) Uiso 0.20 1 d PD A 2
F38B F 1.086(2) -0.3342(11) 1.1267(14) 0.017(6) Uiso 0.20 1 d PD A 2
F39B F 1.108(2) -0.3183(10) 0.9707(15) 0.088(6) Uiso 0.20 1 d PD A 2
F40B F 0.954(3) -0.2645(8) 1.0176(16) 0.077(6) Uiso 0.20 1 d PD A 2
F41B F 0.911(2) -0.3594(9) 0.9825(16) 0.062(7) Uiso 0.20 1 d PD A 2

loop_
_atom_site_aniso_label
_atom_site_aniso_U_11
_atom_site_aniso_U_22
_atom_site_aniso_U_33
_atom_site_aniso_U_23
_atom_site_aniso_U_13
_atom_site_aniso_U_12
Cu1 0.0271(3) 0.0248(3) 0.0319(3) 0.0009(3) 0.0088(2) 0.0006(3)
N2 0.030(2) 0.024(2) 0.025(2) 0.0018(17) 0.0049(17) 0.0013(17)
C3 0.036(3) 0.031(3) 0.031(3) -0.002(2) 0.008(2) -0.001(2)
C4 0.045(3) 0.045(3) 0.036(3) 0.007(3) 0.013(3) -0.001(3)
C5 0.050(3) 0.032(3) 0.038(3) 0.010(3) 0.003(3) -0.003(3)
C6 0.034(3) 0.033(3) 0.039(3) 0.005(2) 0.004(2) 0.004(2)
C7 0.023(2) 0.030(3) 0.036(3) -0.002(2) 0.001(2) 0.000(2)
N8 0.044(2) 0.031(2) 0.028(2) 0.0019(18) 0.0154(19) 0.0035(19)
N9 0.030(2) 0.029(2) 0.027(2) -0.0013(18) 0.0118(17) 0.0003(18)
C10 0.025(3) 0.035(3) 0.036(3) -0.007(2) 0.005(2) -0.006(2)
C11 0.054(3) 0.045(3) 0.041(3) -0.005(3) 0.028(3) 0.004(3)
C12 0.059(3) 0.041(3) 0.038(3) 0.005(3) 0.027(3) 0.006(3)
C13 0.023(2) 0.030(3) 0.041(3) -0.001(2) 0.008(2) -0.001(2)
C14 0.030(3) 0.046(3) 0.041(3) 0.010(3) 0.011(2) 0.007(2)
C15 0.035(3) 0.038(3) 0.064(4) -0.006(3) 0.020(3) -0.004(2)
C16 0.032(3) 0.041(3) 0.053(3) -0.009(3) 0.016(3) 0.007(2)
N17 0.030(2) 0.022(2) 0.038(2) 0.0004(19) 0.0046(19) 0.0031(18)
N18 0.028(2) 0.024(2) 0.031(2) -0.0025(17) 0.0073(18) -0.0014(17)
C19 0.031(3) 0.030(3) 0.025(3) -0.005(2) 0.003(2) 0.001(2)
C20 0.035(3) 0.039(3) 0.036(3) -0.005(2) 0.013(2) 0.008(2)
C21 0.039(3) 0.030(3) 0.042(3) -0.004(2) 0.005(3) 0.006(2)
C22 0.033(3) 0.035(3) 0.035(3) -0.004(2) 0.013(2) 0.004(2)
C23 0.039(3) 0.042(3) 0.037(3) -0.002(2) 0.008(2) -0.005(2)
C24 0.026(3) 0.034(3) 0.054(3) 0.006(3) 0.010(2) -0.004(2)
C25 0.071(4) 0.055(4) 0.054(4) 0.007(3) 0.039(3) 0.017(3)
N26 0.028(2) 0.023(2) 0.045(3) 0.0021(19) 0.0123(19) 0.0002(18)
C27 0.032(3) 0.033(3) 0.048(3) 0.005(2) 0.022(2) 0.008(2)
C28 0.069(4) 0.026(3) 0.115(6) 0.001(3) 0.058(4) -0.007(3)
N29 0.032(2) 0.036(2) 0.036(2) 0.000(2) 0.014(2) -0.0049(19)
C30 0.030(3) 0.033(3) 0.036(3) 0.001(2) 0.015(2) -0.002(2)
C31 0.038(3) 0.046(3) 0.037(3) -0.001(3) 0.007(2) -0.005(3)
B32 0.035(3) 0.032(3) 0.039(4) -0.001(3) 0.014(3) 0.005(3)
F33 0.092(3) 0.0403(19) 0.073(2) 0.0126(17) 0.050(2) 0.0171(18)
F34 0.135(4) 0.061(2) 0.0358(19) -0.0006(18) 0.013(2) 0.034(2)
F35 0.096(3) 0.042(2) 0.103(3) 0.0073(19) 0.068(2) 0.0234(19)
F36 0.043(2) 0.093(3) 0.147(4) 0.021(3) -0.011(2) -0.006(2)
B37A 0.049(6) 0.028(5) 0.051(7) -0.004(4) -0.003(4) 0.012(5)
F38A 0.075(5) 0.071(4) 0.056(4) -0.012(3) -0.006(3) 0.019(3)
F39A 0.115(5) 0.076(4) 0.095(4) 0.005(3) 0.022(4) -0.054(4)
F40A 0.063(3) 0.092(4) 0.093(4) 0.000(3) 0.010(3) 0.037(3)
F41A 0.074(3) 0.039(3) 0.045(3) -0.011(2) -0.012(3) 0.008(2)

loop_
_atom_type_symbol
_atom_type_description
_atom_type_scat_dispersion_real
_atom_type_scat_dispersion_imag
_atom_type_scat_source
C C 0.0033 0.0016 'International Tables Vol C Tables 4.2.6.8 and 6.1.1.4'
H H 0.0000 0.0000 'International Tables Vol C Tables 4.2.6.8 and 6.1.1.4'
N N 0.0061 0.0033 'International Tables Vol C Tables 4.2.6.8 and 6.1.1.4'
Cu Cu 0.3201 1.2651 'International Tables Vol C Tables 4.2.6.8 and 6.1.1.4'
B B 0.0013 0.0007 'International Tables Vol C Tables 4.2.6.8 and 6.1.1.4'
F F 0.0171 0.0103 'International Tables Vol C Tables 4.2.6.8 and 6.1.1.4'

loop_
_geom_angle_atom_site_label_1
_geom_angle_atom_site_label_2
_geom_angle_atom_site_label_3
_geom_angle
_geom_angle_site_symmetry_1
_geom_angle_site_symmetry_3
_geom_angle_publ_flag
N2 Cu1 N26 153.26(16) . . ?
N2 Cu1 N9 79.10(16) . . ?
N26 Cu1 N9 98.16(16) . . ?
N2 Cu1 N18 78.27(16) . . ?
N26 Cu1 N18 101.47(16) . . ?
N9 Cu1 N18 157.33(15) . . ?
N2 Cu1 N29 107.25(15) . . ?
N26 Cu1 N29 99.48(16) . . ?
N9 Cu1 N29 98.09(15) . . ?
N18 Cu1 N29 89.80(14) . . ?
N2 Cu1 F41B 69.7(4) . . ?
N26 Cu1 F41B 83.5(4) . . ?
N9 Cu1 F41B 80.8(4) . . ?
N18 Cu1 F41B 90.2(4) . . ?
N29 Cu1 F41B 176.9(4) . . ?
N2 Cu1 F41A 78.36(16) . . ?
N26 Cu1 F41A 75.50(16) . . ?
N9 Cu1 F41A 96.26(17) . . ?
N18 Cu1 F41A 77.96(15) . . ?
N29 Cu1 F41A 165.35(17) . . ?
C3 N2 C7 119.4(4) . . ?
C3 N2 Cu1 119.3(3) . . ?
C7 N2 Cu1 120.7(4) . . ?
N2 C3 C4 122.1(5) . . ?
N2 C3 N8 113.0(4) . . ?
C4 C3 N8 124.8(5) . . ?
C3 C4 C5 117.5(5) . . ?
C6 C5 C4 121.2(5) . . ?
C5 C6 C7 117.1(5) . . ?
N2 C7 C6 122.7(5) . . ?
N2 C7 N17 113.3(4) . . ?
C6 C7 N17 123.9(5) . . ?
C12 N8 N9 112.0(4) . . ?
C12 N8 C3 128.8(5) . . ?
N9 N8 C3 119.0(4) . . ?
C10 N9 N8 104.4(4) . . ?
C10 N9 Cu1 147.0(3) . . ?
N8 N9 Cu1 108.5(3) . . ?
N9 C10 C11 110.1(5) . . ?
N9 C10 C13 124.8(5) . . ?
C11 C10 C13 125.1(5) . . ?
C12 C11 C10 106.6(5) . . ?
N8 C12 C11 106.9(5) . . ?
C10 C13 C14 112.8(4) . . ?
C10 C13 C15 107.5(4) . . ?
C14 C13 C15 111.8(4) . . ?
C10 C13 C16 109.2(4) . . ?
C14 C13 C16 108.4(4) . . ?
C15 C13 C16 106.9(4) . . ?
C21 N17 N18 111.4(4) . . ?
C21 N17 C7 129.7(4) . . ?
N18 N17 C7 118.5(4) . . ?
C19 N18 N17 105.0(4) . . ?
C19 N18 Cu1 146.5(3) . . ?
N17 N18 Cu1 108.1(3) . . ?
N18 C19 C20 109.8(5) . . ?
N18 C19 C22 123.0(4) . . ?
C20 C19 C22 127.0(5) . . ?
C21 C20 C19 106.2(5) . . ?
N17 C21 C20 107.6(5) . . ?
C19 C22 C24 108.4(4) . . ?
C19 C22 C25 110.3(4) . . ?
C24 C22 C25 108.5(4) . . ?
C19 C22 C23 110.7(4) . . ?
C24 C22 C23 111.2(4) . . ?
C25 C22 C23 107.7(4) . . ?
C27 N26 Cu1 167.4(4) . . ?
N26 C27 C28 178.5(6) . . ?
C30 N29 Cu1 171.6(4) . . ?
N29 C30 C31 179.6(6) . . ?
F34 B32 F36 111.3(6) . . ?
F34 B32 F33 110.9(5) . . ?
F36 B32 F33 109.0(5) . . ?
F34 B32 F35 109.8(5) . . ?
F36 B32 F35 106.8(5) . . ?
F33 B32 F35 108.9(5) . . ?
F39A B37A F40A 108.8(8) . . ?
F39A B37A F38A 111.6(8) . . ?
F40A B37A F38A 108.9(8) . . ?
F39A B37A F41A 110.8(8) . . ?
F40A B37A F41A 108.3(8) . . ?
F38A B37A F41A 108.4(8) . . ?
B37A F41A Cu1 128.3(6) . . ?
F40B B37B F38B 112.1(17) . . ?
F40B B37B F41B 108.7(17) . . ?
F38B B37B F41B 108.2(16) . . ?
F40B B37B F39B 108.1(16) . . ?
F38B B37B F39B 111.7(17) . . ?
F41B B37B F39B 108.0(16) . . ?
B37B F41B Cu1 136.2(14) . . ?

loop_
_geom_bond_atom_site_label_1
_geom_bond_atom_site_label_2
_geom_bond_distance
_geom_bond_site_symmetry_2
_geom_bond_publ_flag
Cu1 N2 1.933(4) . ?
Cu1 N26 1.947(4) . ?
Cu1 N9 2.103(4) . ?
Cu1 N18 2.151(4) . ?
Cu1 N29 2.184(4) . ?
Cu1 F41B 2.66(2) . ?
Cu1 F41A 2.669(4) . ?
N2 C3 1.327(6) . ?
N2 C7 1.327(6) . ?
C3 C4 1.370(7) . ?
C3 N8 1.389(6) . ?
C4 C5 1.383(8) . ?
C5 C6 1.362(7) . ?
C6 C7 1.377(7) . ?
C7 N17 1.391(6) . ?
N8 C12 1.340(6) . ?
N8 N9 1.372(5) . ?
N9 C10 1.342(6) . ?
C10 C11 1.400(7) . ?
C10 C13 1.510(7) . ?
C11 C12 1.353(7) . ?
C13 C14 1.515(7) . ?
C13 C15 1.533(7) . ?
C13 C16 1.541(7) . ?
N17 C21 1.327(6) . ?
N17 N18 1.375(5) . ?
N18 C19 1.321(6) . ?
C19 C20 1.409(7) . ?
C19 C22 1.508(7) . ?
C20 C21 1.343(7) . ?
C22 C24 1.524(7) . ?
C22 C25 1.525(7) . ?
C22 C23 1.527(7) . ?
N26 C27 1.128(6) . ?
C27 C28 1.461(7) . ?
N29 C30 1.127(6) . ?
C30 C31 1.445(7) . ?
B32 F34 1.324(7) . ?
B32 F36 1.344(7) . ?
B32 F33 1.384(7) . ?
B32 F35 1.385(6) . ?
B37A F39A 1.334(10) . ?
B37A F40A 1.370(12) . ?
B37A F38A 1.375(10) . ?
B37A F41A 1.383(9) . ?
B37B F40B 1.354(18) . ?
B37B F38B 1.356(18) . ?
B37B F41B 1.361(18) . ?
B37B F39B 1.361(18) . ?
